data_7112281
loop_
_publ_author_name
'Li, Pei-Zhou'
'Wang, Xiao-Jun'
'Zhang, Kang'
'Nalaparaju, Anjaiah'
'Zou, Ruyi'
'Zou, Ruqiang'
'Jiang, Jianwen'
'Zhao, Yanli'

_publ_section_title
;
 &quot;Click&quot;-extended nitrogen-rich metal-organic frameworks and
 their high performance in CO2-selective capture.
;
_journal_issue 36
_journal_name_full 'Chemical communications (Cambridge, England)'
_journal_page_first 4683
_journal_page_last 4685
_journal_paper_doi 10.1039/c3cc49457h
_journal_volume 50
_journal_year 2014
_chemical_absolute_configuration R
_chemical_formula_sum 'C13 H8 Cu N3 O5'
_chemical_formula_weight 349.77
_chemical_name_systematic
; 
 ? 
;
_space_group_IT_number 150
_symmetry_cell_setting hexagonal
_symmetry_space_group_name_Hall 'P 3 2"'
_symmetry_space_group_name_H-M 'P 3 2 1'
_atom_sites_solution_hydrogens geom
_atom_sites_solution_primary direct
_atom_sites_solution_secondary difmap
_audit_creation_method SHELXL-97
_cell_angle_alpha 90.00
_cell_angle_beta 90.00
_cell_angle_gamma 120.00
_cell_formula_units_Z 6
_cell_length_a 18.1402(10)
_cell_length_b 18.1402(10)
_cell_length_c 18.114(2)
_cell_measurement_reflns_used 2137
_cell_measurement_temperature 296(2)
_cell_measurement_theta_max 26.17
_cell_measurement_theta_min 3.16
_cell_volume 5162.1(7)
_computing_cell_refinement 'Bruker SMART'
_computing_data_collection 'Bruker SMART'
_computing_data_reduction 'Bruker SAINT'
_computing_molecular_graphics 'Bruker SHELXTL'
_computing_publication_material 'Bruker SHELXTL'
_computing_structure_refinement 'SHELXL-97 (Sheldrick, 1997)'
_computing_structure_solution 'SHELXS-97 (Sheldrick, 1990)'
_diffrn_ambient_temperature 296(2)
_diffrn_measured_fraction_theta_full 0.997
_diffrn_measured_fraction_theta_max 0.997
_diffrn_radiation_monochromator graphite
_diffrn_radiation_source 'fine-focus sealed tube'
_diffrn_radiation_type MoK\a
_diffrn_radiation_wavelength 0.71073
_diffrn_reflns_av_R_equivalents 0.0888
_diffrn_reflns_av_sigmaI/netI 0.1475
_diffrn_reflns_limit_h_max 24
_diffrn_reflns_limit_h_min -24
_diffrn_reflns_limit_k_max 24
_diffrn_reflns_limit_k_min -24
_diffrn_reflns_limit_l_max 14
_diffrn_reflns_limit_l_min -24
_diffrn_reflns_number 26714
_diffrn_reflns_theta_full 29.12
_diffrn_reflns_theta_max 29.12
_diffrn_reflns_theta_min 1.72
_exptl_absorpt_coefficient_mu 0.646
_exptl_absorpt_correction_T_max 0.962
_exptl_absorpt_correction_T_min 0.908
_exptl_absorpt_correction_type multi-scan
_exptl_absorpt_process_details sadabs
_exptl_crystal_colour blue
_exptl_crystal_density_diffrn 0.675
_exptl_crystal_density_meas ?
_exptl_crystal_density_method 'not measured'
_exptl_crystal_description plate
_exptl_crystal_F_000 1056
_exptl_crystal_size_max 0.15
_exptl_crystal_size_mid 0.15
_exptl_crystal_size_min 0.06
_refine_diff_density_max 1.646
_refine_diff_density_min -0.457
_refine_diff_density_rms 0.081
_refine_ls_abs_structure_details 'Flack H D (1983), Acta Cryst. A39, 876-881'
_refine_ls_abs_structure_Flack 0.12(4)
_refine_ls_extinction_coef 0.0040(11)
_refine_ls_extinction_expression Fc^*^=kFc[1+0.001xFc^2^\l^3^/sin(2\q)]^-1/4^
_refine_ls_extinction_method none
_refine_ls_goodness_of_fit_ref 1.035
_refine_ls_hydrogen_treatment mixed
_refine_ls_matrix_type full
_refine_ls_number_parameters 199
_refine_ls_number_reflns 9222
_refine_ls_number_restraints 1
_refine_ls_restrained_S_all 1.037
_refine_ls_R_factor_all 0.1497
_refine_ls_R_factor_gt 0.0773
_refine_ls_shift/su_max 0.083
_refine_ls_shift/su_mean 0.031
_refine_ls_structure_factor_coef Fsqd
_refine_ls_weighting_details 'calc w=1/[\s^2^(Fo^2^)+(0.0601P)^2^+0.0000P] where P=(Fo^2^+2Fc^2^)/3'
_refine_ls_weighting_scheme calc
_refine_ls_wR_factor_gt 0.1680
_refine_ls_wR_factor_ref 0.1845
_reflns_number_gt 3763
_reflns_number_total 9222
_reflns_threshold_expression >2sigma(I)
_cod_data_source_file c3cc49457h2.cif
_cod_data_source_block ML14
_cod_depositor_comments
;
The following automatic conversions were performed:

'_exptl_crystal_density_meas' value 'none' was changed to '?' - the
value is perceived as not measured.

Automatic conversion script
Id: cif_fix_values 3008 2015-01-20 13:52:24Z robertas 

The following automatic conversions were performed:

'_symmetry_cell_setting' tag value 'Hexagon' was replaced with
'hexagonal' value as specified in the replacement file
'/home/robertas/cod-tools/perl-scripts/inputs/replacement_values.lst'.

Automatic conversion script
Id: cif_fix_values 3143 2015-03-26 13:38:13Z robertas 
;
_cod_original_sg_symbol_H-M P321
_cod_database_code 7112281

loop_
_symmetry_equiv_pos_as_xyz
'x, y, z'
'-y, x-y, z'
'-x+y, -x, z'
'y, x, -z'
'-x, -x+y, -z'
'x-y, -y, -z'

loop_
_atom_site_label
_atom_site_type_symbol
_atom_site_fract_x
_atom_site_fract_y
_atom_site_fract_z
_atom_site_U_iso_or_equiv
_atom_site_adp_type
_atom_site_occupancy
_atom_site_symmetry_multiplicity
_atom_site_calc_flag
_atom_site_refinement_flags
_atom_site_disorder_assembly
_atom_site_disorder_group
Cu1 Cu 0.47324(10) 0.52552(10) 0.05833(3) 0.0453(2) Uani 1 1 d . . 1
O1 O 0.4361(4) 0.4137(4) 0.0962(4) 0.059(2) Uani 1 1 d . . 1
O2 O 0.4771(5) 0.3697(4) 0.0016(4) 0.067(2) Uani 1 1 d . . 1
O3 O 0.4793(5) 0.1103(4) 0.0000(3) 0.061(2) Uani 1 1 d . . 1
O4 O 0.4348(4) 0.0219(4) 0.1010(4) 0.059(2) Uani 1 1 d . . 1
O5 O 0.4295(5) 0.5684(5) 0.14741(19) 0.0756(11) Uani 1 1 d D A 1
H5A H 0.4646 0.6180 0.1568 0.113 Uiso 1 1 calc R A 1
H5B H 0.3734 0.5632 0.1469 0.113 Uiso 1 1 calc R A 1
C1 C 0.4442(5) 0.3553(5) 0.0625(4) 0.042(2) Uani 1 1 d . . 1
C2 C 0.4176(7) 0.2730(6) 0.0963(6) 0.059(3) Uani 1 1 d . . 1
C3 C 0.3741(6) 0.2487(6) 0.1660(5) 0.059(3) Uani 1 1 d . . 1
H3 H 0.3622 0.2859 0.1917 0.070 Uiso 1 1 calc R . 1
C4 C 0.3505(4) 0.1699(7) 0.1939(3) 0.0692(19) Uani 1 1 d . . 1
C5 C 0.3710(6) 0.1138(6) 0.1626(6) 0.061(3) Uani 1 1 d . . 1
H5 H 0.3530 0.0602 0.1826 0.074 Uiso 1 1 calc R . 1
C6 C 0.4199(6) 0.1419(6) 0.0998(5) 0.050(3) Uani 1 1 d . . 1
C7 C 0.4419(3) 0.2208(6) 0.0654(3) 0.0529(14) Uani 1 1 d . . 1
H7 H 0.4730 0.2364 0.0217 0.064 Uiso 1 1 calc R . 1
C8 C 0.4502(6) 0.0841(7) 0.0661(6) 0.070(4) Uani 1 1 d . . 1
C11 C 0.2164(6) 0.0468(7) 0.4363(5) 0.108(3) Uani 1 1 d . . 1
C12 C 0.1465(9) 0.0287(8) 0.4686(6) 0.158(5) Uani 1 1 d . . 1
H12 H 0.1143 0.0522 0.4519 0.190 Uiso 1 1 calc R . 1
C13 C 0.2810(9) 0.0247(10) 0.4690(5) 0.197(6) Uani 1 1 d . . 1
H13 H 0.3342 0.0440 0.4477 0.237 Uiso 1 1 calc R . 1
N1 N 0.3007(3) 0.1413(5) 0.2577(2) 0.0749(18) Uani 1 1 d G . 1
N2 N 0.2824(6) 0.1967(4) 0.2991(4) 0.229(7) Uani 1 1 d G . 1
N3 N 0.2304(5) 0.1502(4) 0.3598(3) 0.143(4) Uani 1 1 d G . 1
C10 C 0.2166(8) 0.0661(4) 0.3561(5) 0.26(6) Uani 1 1 d G . 1
C9 C 0.2600(7) 0.0605(4) 0.2929(5) 0.211(18) Uani 1 1 d G . 1
H9 H 0.2616 0.0125 0.2774 0.194 Uiso 1 1 calc R . 1

loop_
_atom_site_aniso_label
_atom_site_aniso_U_11
_atom_site_aniso_U_22
_atom_site_aniso_U_33
_atom_site_aniso_U_23
_atom_site_aniso_U_13
_atom_site_aniso_U_12
Cu1 0.0592(8) 0.0627(9) 0.0345(3) -0.0007(8) 0.0040(8) 0.0459(3)
O1 0.068(5) 0.056(4) 0.058(4) 0.016(3) 0.021(4) 0.035(4)
O2 0.116(7) 0.041(4) 0.069(5) 0.008(3) 0.025(5) 0.059(4)
O3 0.087(5) 0.056(4) 0.026(3) 0.003(3) 0.015(4) 0.025(4)
O4 0.099(6) 0.033(4) 0.044(4) 0.010(3) 0.007(4) 0.033(4)
O5 0.080(5) 0.112(6) 0.062(2) -0.016(6) 0.001(6) 0.068(2)
C1 0.057(3) 0.069(6) 0.046(3) -0.031(5) -0.001(2) 0.042(6)
C2 0.054(7) 0.039(5) 0.074(7) 0.006(5) -0.004(6) 0.017(5)
C3 0.093(7) 0.080(7) 0.030(5) 0.013(4) 0.036(5) 0.063(6)
C4 0.080(4) 0.064(6) 0.046(3) 0.026(5) 0.004(3) 0.022(6)
C5 0.104(8) 0.050(5) 0.054(6) -0.012(4) -0.027(5) 0.056(5)
C6 0.065(7) 0.042(6) 0.032(5) 0.021(5) 0.004(5) 0.018(5)
C7 0.057(3) 0.069(6) 0.046(3) -0.031(5) -0.001(2) 0.042(6)
C8 0.066(7) 0.073(7) 0.090(8) -0.060(6) -0.019(6) 0.048(6)
C11 0.107(7) 0.174(9) 0.067(6) 0.042(6) 0.026(5) 0.088(7)
C12 0.187(12) 0.203(14) 0.121(10) 0.063(8) 0.020(8) 0.125(11)
C13 0.229(14) 0.337(18) 0.081(8) 0.091(10) 0.055(8) 0.182(14)
N1 0.118(4) 0.081(5) 0.059(3) 0.048(4) 0.031(3) 0.074(4)
N2 0.413(17) 0.174(9) 0.210(11) 0.164(9) 0.256(12) 0.231(11)
N3 0.188(8) 0.133(7) 0.112(6) 0.048(5) 0.131(6) 0.082(6)
C10 0.374(12) 0.406(14) 0.242(10) 0.126(8) 0.040(8) 0.250(11)
C9 0.214(7) 0.348(9) 0.134(6) 0.084(6) 0.052(5) 0.176(7)

loop_
_atom_type_symbol
_atom_type_description
_atom_type_scat_dispersion_real
_atom_type_scat_dispersion_imag
_atom_type_scat_source
C C 0.0033 0.0016 'International Tables Vol C Tables 4.2.6.8 and 6.1.1.4'
H H 0.0000 0.0000 'International Tables Vol C Tables 4.2.6.8 and 6.1.1.4'
Cu Cu 0.3201 1.2651 'International Tables Vol C Tables 4.2.6.8 and 6.1.1.4'
N N 0.0061 0.0033 'International Tables Vol C Tables 4.2.6.8 and 6.1.1.4'
O O 0.0106 0.0060 'International Tables Vol C Tables 4.2.6.8 and 6.1.1.4'

loop_
_geom_angle_atom_site_label_1
_geom_angle_atom_site_label_2
_geom_angle_atom_site_label_3
_geom_angle
_geom_angle_site_symmetry_1
_geom_angle_site_symmetry_3
O1 Cu1 O2 88.5(3) . 4
O1 Cu1 O3 166.7(3) . 5_665
O2 Cu1 O3 89.63(15) 4 5_665
O1 Cu1 O4 89.73(14) . 3_665
O2 Cu1 O4 167.4(3) 4 3_665
O3 Cu1 O4 89.2(3) 5_665 3_665
O1 Cu1 O5 96.8(3) . .
O2 Cu1 O5 97.8(3) 4 .
O3 Cu1 O5 96.6(3) 5_665 .
O4 Cu1 O5 94.8(3) 3_665 .
O1 Cu1 Cu1 84.7(2) . 4
O2 Cu1 Cu1 80.40(18) 4 4
O3 Cu1 Cu1 81.99(17) 5_665 4
O4 Cu1 Cu1 86.98(18) 3_665 4
O5 Cu1 Cu1 177.71(10) . 4
C1 O1 Cu1 125.0(6) . .
C1 O2 Cu1 130.2(6) . 4
C8 O3 Cu1 120.4(6) . 5_655
C8 O4 Cu1 116.2(7) . 2_655
Cu1 O5 H5A 109.6 . .
Cu1 O5 H5B 121.6(14) . .
H5A O5 H5B 108.0 . .
O2 C1 O1 119.7(8) . .
O2 C1 C2 118.5(7) . .
O1 C1 C2 121.7(8) . .
C7 C2 C3 118.1(9) . .
C7 C2 C1 119.2(9) . .
C3 C2 C1 122.4(10) . .
C4 C3 C2 118.8(8) . .
C4 C3 H3 120.6 . .
C2 C3 H3 120.6 . .
C5 C4 C3 124.5(6) . .
C5 C4 N1 115.5(10) . .
C3 C4 N1 120.0(10) . .
C4 C5 C6 115.6(9) . .
C4 C5 H5 122.2 . .
C6 C5 H5 122.2 . .
C5 C6 C7 122.6(9) . .
C5 C6 C8 117.5(9) . .
C7 C6 C8 119.8(8) . .
C2 C7 C6 119.9(5) . .
C2 C7 H7 120.0 . .
C6 C7 H7 120.1 . .
O4 C8 O3 133.8(8) . .
O4 C8 C6 116.0(10) . .
O3 C8 C6 109.7(9) . .
C12 C11 C10 113.1(9) . .
C12 C11 C13 122.9(9) . .
C10 C11 C13 121.5(8) . .
C11 C12 C12 119.8(7) . 6_556
C11 C12 H12 120.1 . .
C12 C12 H12 120.1 6_556 .
C13 C13 C11 116.5(5) 6_556 .
C13 C13 H13 121.8 6_556 .
C11 C13 H13 121.8 . .
C4 N1 N2 120.6(8) . .
C4 N1 C9 131.4(8) . .
N2 N1 C9 108.0 . .
N3 N2 N1 108.0 . .
C10 N3 N2 108.0 . .
C9 C10 N3 108.0 . .
C9 C10 C11 134.7(7) . .
N3 C10 C11 100.5(7) . .
C10 C9 N1 108.0 . .
C10 C9 H9 126.0 . .
N1 C9 H9 126.0 . .

loop_
_geom_bond_atom_site_label_1
_geom_bond_atom_site_label_2
_geom_bond_distance
_geom_bond_site_symmetry_2
Cu1 O1 1.916(6) .
Cu1 O2 1.956(6) 4
Cu1 O3 1.968(6) 5_665
Cu1 O4 1.974(6) 3_665
Cu1 O5 2.111(3) .
Cu1 Cu1 2.6764(10) 4
O1 C1 1.293(9) .
O2 C1 1.218(9) .
O2 Cu1 1.956(6) 4
O3 C8 1.298(12) .
O3 Cu1 1.968(6) 5_655
O4 C8 1.200(12) .
O4 Cu1 1.974(6) 2_655
O5 H5A 0.8200 .
O5 H5B 0.974(13) .
C1 C2 1.455(12) .
C2 C7 1.350(13) .
C2 C3 1.436(13) .
C3 C4 1.367(12) .
C3 H3 0.9300 .
C4 C5 1.369(12) .
C4 N1 1.399(7) .
C5 C6 1.375(14) .
C5 H5 0.9300 .
C6 C7 1.424(12) .
C6 C8 1.532(12) .
C7 H7 0.9300 .
C11 C12 1.280(12) .
C11 C10 1.494(12) .
C11 C13 1.536(13) .
C12 C12 1.451(18) 6_556
C12 H12 0.9300 .
C13 C13 1.365(18) 6_556
C13 H13 0.9300 .
N1 N2 1.4200 .
N1 C9 1.4200 .
N2 N3 1.4200 .
N3 C10 1.4200 .
C10 C9 1.4200 .
C9 H9 0.9300 .

loop_
_geom_torsion_atom_site_label_1
_geom_torsion_atom_site_label_2
_geom_torsion_atom_site_label_3
_geom_torsion_atom_site_label_4
_geom_torsion
_geom_torsion_site_symmetry_1
_geom_torsion_site_symmetry_4
O2 Cu1 O1 C1 80.3(7) 4 .
O3 Cu1 O1 C1 -1.6(17) 5_665 .
O4 Cu1 O1 C1 -87.2(7) 3_665 .
O5 Cu1 O1 C1 178.0(7) . .
Cu1 Cu1 O1 C1 -0.2(6) 4 .
Cu1 O2 C1 O1 1.5(14) 4 .
Cu1 O2 C1 C2 -176.6(6) 4 .
Cu1 O1 C1 O2 -0.6(12) . .
Cu1 O1 C1 C2 177.4(6) . .
O2 C1 C2 C7 10.6(13) . .
O1 C1 C2 C7 -167.5(8) . .
O2 C1 C2 C3 -176.5(10) . .
O1 C1 C2 C3 5.5(14) . .
C7 C2 C3 C4 -7.4(14) . .
C1 C2 C3 C4 179.5(7) . .
C2 C3 C4 C5 5.1(11) . .
C2 C3 C4 N1 -173.5(7) . .
C3 C4 C5 C6 1.2(10) . .
N1 C4 C5 C6 179.9(7) . .
C4 C5 C6 C7 -5.3(13) . .
C4 C5 C6 C8 175.5(7) . .
C3 C2 C7 C6 3.6(9) . .
C1 C2 C7 C6 176.9(9) . .
C5 C6 C7 C2 2.9(9) . .
C8 C6 C7 C2 -177.9(9) . .
Cu1 O4 C8 O3 9.9(16) 2_655 .
Cu1 O4 C8 C6 -179.5(6) 2_655 .
Cu1 O3 C8 O4 -10.8(16) 5_655 .
Cu1 O3 C8 C6 178.2(5) 5_655 .
C5 C6 C8 O4 -6.3(13) . .
C7 C6 C8 O4 174.5(8) . .
C5 C6 C8 O3 166.5(9) . .
C7 C6 C8 O3 -12.7(11) . .
C10 C11 C12 C12 150.3(14) . 6_556
C13 C11 C12 C12 -12(3) . 6_556
C12 C11 C13 C13 7(3) . 6_556
C10 C11 C13 C13 -153.3(16) . 6_556
C5 C4 N1 N2 173.8(7) . .
C3 C4 N1 N2 -7.4(9) . .
C5 C4 N1 C9 -6.9(11) . .
C3 C4 N1 C9 171.9(8) . .
C4 N1 N2 N3 179.5(7) . .
C9 N1 N2 N3 0.0 . .
N1 N2 N3 C10 0.0 . .
N2 N3 C10 C9 0.0 . .
N2 N3 C10 C11 144.3(9) . .
C12 C11 C10 C9 -153.8(9) . .
C13 C11 C10 C9 8.7(17) . .
C12 C11 C10 N3 77.4(12) . .
C13 C11 C10 N3 -120.0(12) . .
N3 C10 C9 N1 0.0 . .
C11 C10 C9 N1 -126.3(13) . .
C4 N1 C9 C10 -179.4(8) . .
N2 N1 C9 C10 0.0 . .
